data_2218664
loop_
_publ_author_name
'Cheng, Xiang-Wei'

_publ_section_title
;
 2-(1-Adamantyl)-4-bromoanisole at 123K
;
_journal_coeditor_code CV2416
_journal_issue 7
_journal_name_full 'Acta Crystallographica Section E'
_journal_page_first o1212
_journal_paper_doi 10.1107/S1600536808016772
_journal_volume 64
_journal_year 2008
_chemical_formula_iupac 'C17 H21 Br O'
_chemical_formula_moiety 'C17 H21 Br O'
_chemical_formula_sum 'C17 H21 Br O'
_chemical_formula_weight 321.25
_chemical_name_systematic
;
2-(1-adamantyl)-4-bromomethoxybenzene
;
_space_group_IT_number 19
_symmetry_cell_setting orthorhombic
_symmetry_space_group_name_Hall 'P 2ac 2ab'
_symmetry_space_group_name_H-M 'P 21 21 21'
_atom_sites_solution_hydrogens geom
_atom_sites_solution_primary direct
_atom_sites_solution_secondary difmap
_audit_creation_method SHELXL97
_cell_angle_alpha 90.00
_cell_angle_beta 90.00
_cell_angle_gamma 90.00
_cell_formula_units_Z 4
_cell_length_a 7.3815(11)
_cell_length_b 13.2067(19)
_cell_length_c 15.067(2)
_cell_measurement_reflns_used 2580
_cell_measurement_temperature 123(2)
_cell_measurement_theta_max 25.0
_cell_measurement_theta_min 2
_cell_volume 1468.8(4)
_computing_cell_refinement 'SAINT (Bruker, 2002)'
_computing_data_collection 'SMART (Bruker, 2002)'
_computing_data_reduction 'SAINT (Bruker, 2002)'
_computing_molecular_graphics 'SHELXTL (Sheldrick, 2008)'
_computing_publication_material 'SHELXTL (Sheldrick, 2008)'
_computing_structure_refinement 'SHELXL97 (Sheldrick, 2008)'
_computing_structure_solution 'SHELXS97 (Sheldrick, 2008)'
_diffrn_ambient_temperature 123(2)
_diffrn_measured_fraction_theta_full 0.997
_diffrn_measured_fraction_theta_max 0.997
_diffrn_measurement_device_type 'Bruker SMART CCD area-detector'
_diffrn_measurement_method '\f and \w'
_diffrn_radiation_monochromator graphite
_diffrn_radiation_source 'fine-focus sealed tube'
_diffrn_radiation_type MoK\a
_diffrn_radiation_wavelength 0.71073
_diffrn_reflns_av_R_equivalents 0.0490
_diffrn_reflns_av_sigmaI/netI 0.0356
_diffrn_reflns_limit_h_max 8
_diffrn_reflns_limit_h_min -8
_diffrn_reflns_limit_k_max 14
_diffrn_reflns_limit_k_min -15
_diffrn_reflns_limit_l_max 17
_diffrn_reflns_limit_l_min -17
_diffrn_reflns_number 12697
_diffrn_reflns_theta_full 25.02
_diffrn_reflns_theta_max 25.02
_diffrn_reflns_theta_min 2.05
_exptl_absorpt_coefficient_mu 2.789
_exptl_absorpt_correction_T_max 0.4923
_exptl_absorpt_correction_T_min 0.4383
_exptl_absorpt_correction_type multi-scan
_exptl_absorpt_process_details '(SADABS; Bruker, 2002)'
_exptl_crystal_colour colourless
_exptl_crystal_density_diffrn 1.453
_exptl_crystal_density_method 'not measured'
_exptl_crystal_description block
_exptl_crystal_F_000 664
_exptl_crystal_size_max 0.30
_exptl_crystal_size_mid 0.26
_exptl_crystal_size_min 0.25
_refine_diff_density_max 0.513
_refine_diff_density_min -0.593
_refine_ls_abs_structure_details 'Flack (1983), with 1072 Friedel pairs'
_refine_ls_abs_structure_Flack 0.340(15)
_refine_ls_extinction_method none
_refine_ls_goodness_of_fit_ref 0.858
_refine_ls_hydrogen_treatment constr
_refine_ls_matrix_type full
_refine_ls_number_parameters 172
_refine_ls_number_reflns 2580
_refine_ls_number_restraints 0
_refine_ls_restrained_S_all 0.858
_refine_ls_R_factor_all 0.0475
_refine_ls_R_factor_gt 0.0399
_refine_ls_shift/su_max 0.000
_refine_ls_shift/su_mean 0.000
_refine_ls_structure_factor_coef Fsqd
_refine_ls_weighting_details 'calc w = 1/[\s^2^(Fo^2^)+(0.0694P)^2^+1.9231P] where P=(Fo^2^+2Fc^2^)/3'
_refine_ls_weighting_scheme calc
_refine_ls_wR_factor_gt 0.1021
_refine_ls_wR_factor_ref 0.1064
_reflns_number_gt 2279
_reflns_number_total 2580
_reflns_threshold_expression I>2\s(I)
_cod_data_source_file cv2416.cif
_cod_data_source_block I
_cod_database_code 2218664
_cod_database_fobs_code 2218664

loop_
_symmetry_equiv_pos_as_xyz
'x, y, z'
'-x+1/2, -y, z+1/2'
'x+1/2, -y+1/2, -z'
'-x, y+1/2, -z+1/2'

loop_
_atom_site_type_symbol
_atom_site_label
_atom_site_fract_x
_atom_site_fract_y
_atom_site_fract_z
_atom_site_U_iso_or_equiv
_atom_site_adp_type
_atom_site_calc_flag
_atom_site_refinement_flags
_atom_site_occupancy
Br Br1 0.49661(7) 0.52137(3) 0.02595(3) 0.05940(19) Uani d . 1
O O1 0.3914(4) 0.9390(2) 0.17914(19) 0.0495(7) Uani d . 1
C C8 0.1674(5) 0.7808(3) 0.2493(2) 0.0306(8) Uani d . 1
C C17 0.2606(5) 0.8175(3) 0.3350(2) 0.0334(8) Uani d . 1
H H17A 0.3496 0.7662 0.3548 0.040 Uiso calc R 1
H H17B 0.3269 0.8812 0.3228 0.040 Uiso calc R 1
C C2 0.4172(5) 0.8448(3) 0.1434(2) 0.0363(9) Uani d . 1
C C11 -0.2109(5) 0.7762(4) 0.3180(3) 0.0512(11) Uani d . 1
H H11A -0.2768 0.7516 0.2650 0.061 Uiso calc R 1
H H11B -0.2999 0.7871 0.3662 0.061 Uiso calc R 1
C C12 -0.0155(7) 0.9143(3) 0.3787(3) 0.0495(10) Uani d . 1
H H12A 0.0472 0.9785 0.3646 0.059 Uiso calc R 1
H H12B -0.1034 0.9275 0.4270 0.059 Uiso calc R 1
C C9 0.0205(6) 0.8587(3) 0.2208(2) 0.0403(9) Uani d . 1
H H9A 0.0790 0.9237 0.2052 0.048 Uiso calc R 1
H H9B -0.0441 0.8333 0.1677 0.048 Uiso calc R 1
C C7 0.3094(5) 0.7656(3) 0.1763(2) 0.0307(8) Uani d . 1
C C14 0.0274(6) 0.7365(3) 0.4301(2) 0.0439(10) Uani d . 1
H H14A -0.0610 0.7469 0.4786 0.053 Uiso calc R 1
H H14B 0.1175 0.6858 0.4499 0.053 Uiso calc R 1
C C16 0.0668(5) 0.6818(3) 0.2726(3) 0.0374(9) Uani d . 1
H H16A 0.0037 0.6562 0.2191 0.045 Uiso calc R 1
H H16B 0.1559 0.6300 0.2913 0.045 Uiso calc R 1
C C6 0.3380(5) 0.6697(3) 0.1394(2) 0.0346(8) Uani d . 1
H H6 0.2673 0.6141 0.1594 0.042 Uiso calc R 1
C C4 0.5731(6) 0.7319(4) 0.0433(3) 0.0469(10) Uani d . 1
H H4 0.6633 0.7200 -0.0005 0.056 Uiso calc R 1
C C1 0.4924(7) 1.0210(3) 0.1470(3) 0.0544(10) Uani d . 1
H H1A 0.4601 1.0823 0.1800 0.082 Uiso calc R 1
H H1B 0.4660 1.0309 0.0839 0.082 Uiso calc R 1
H H1C 0.6219 1.0070 0.1547 0.082 Uiso calc R 1
C C3 0.5459(6) 0.8275(3) 0.0770(3) 0.0472(11) Uani d . 1
H H3 0.6155 0.8825 0.0549 0.057 Uiso calc R 1
C C15 -0.0708(5) 0.6981(3) 0.3467(3) 0.0428(9) Uani d . 1
H H15 -0.1328 0.6326 0.3604 0.051 Uiso calc R 1
C C13 0.1216(5) 0.8356(3) 0.4087(2) 0.0380(9) Uani d . 1
H H13 0.1854 0.8607 0.4629 0.046 Uiso calc R 1
C C10 -0.1150(6) 0.8754(4) 0.2966(3) 0.0472(11) Uani d . 1
H H10 -0.2068 0.9267 0.2777 0.057 Uiso calc R 1
C C5 0.4671(5) 0.6541(3) 0.0743(2) 0.0400(9) Uani d . 1

loop_
_atom_site_aniso_label
_atom_site_aniso_U_11
_atom_site_aniso_U_22
_atom_site_aniso_U_33
_atom_site_aniso_U_12
_atom_site_aniso_U_13
_atom_site_aniso_U_23
Br1 0.0757(3) 0.0442(3) 0.0583(3) 0.0164(3) 0.0146(3) -0.00538(19)
O1 0.0647(19) 0.0356(16) 0.0483(16) -0.0131(14) 0.0155(15) -0.0039(14)
C8 0.0306(19) 0.030(2) 0.0313(19) 0.0015(15) 0.0001(14) 0.0022(15)
C17 0.0330(18) 0.038(2) 0.0294(18) -0.0019(16) -0.0002(15) 0.0021(16)
C2 0.041(2) 0.037(2) 0.0314(18) -0.0044(18) 0.0016(16) 0.0021(16)
C11 0.029(2) 0.071(3) 0.053(3) 0.001(2) 0.0018(19) 0.000(2)
C12 0.056(2) 0.050(3) 0.043(2) 0.014(2) 0.009(2) -0.0064(17)
C9 0.040(2) 0.045(2) 0.0352(17) 0.006(2) -0.0033(17) 0.0085(15)
C7 0.0307(17) 0.034(2) 0.0274(17) -0.0012(15) -0.0032(14) 0.0003(15)
C14 0.040(2) 0.057(3) 0.0337(18) 0.005(2) 0.0062(17) 0.0110(17)
C16 0.036(2) 0.034(2) 0.043(2) -0.0045(16) 0.0017(15) 0.0047(18)
C6 0.035(2) 0.037(2) 0.0327(18) -0.0003(16) 0.0008(14) 0.0045(16)
C4 0.045(2) 0.057(3) 0.039(2) -0.002(2) 0.0116(17) -0.0006(19)
C1 0.056(2) 0.040(2) 0.068(3) -0.010(3) 0.000(2) 0.0100(19)
C3 0.050(3) 0.051(3) 0.040(2) -0.013(2) 0.0087(18) 0.0027(19)
C15 0.037(2) 0.046(2) 0.046(2) -0.0059(17) 0.0053(17) 0.0051(19)
C13 0.040(2) 0.046(2) 0.0274(18) 0.0017(17) 0.0017(16) -0.0017(17)
C10 0.036(2) 0.060(3) 0.046(2) 0.018(2) -0.0030(18) 0.007(2)
C5 0.045(2) 0.040(2) 0.0353(18) 0.0066(18) 0.0013(17) -0.0023(16)

loop_
_atom_type_symbol
_atom_type_description
_atom_type_scat_dispersion_real
_atom_type_scat_dispersion_imag
_atom_type_scat_source
C C 0.0033 0.0016 'International Tables Vol C Tables 4.2.6.8 and 6.1.1.4'
H H 0.0000 0.0000 'International Tables Vol C Tables 4.2.6.8 and 6.1.1.4'
O O 0.0106 0.0060 'International Tables Vol C Tables 4.2.6.8 and 6.1.1.4'
Br Br -0.2901 2.4595 'International Tables Vol C Tables 4.2.6.8 and 6.1.1.4'

loop_
_geom_angle_atom_site_label_1
_geom_angle_atom_site_label_2
_geom_angle_atom_site_label_3
_geom_angle
C2 O1 C1 119.5(3)
C7 C8 C17 109.7(3)
C7 C8 C16 112.4(3)
C17 C8 C16 106.9(3)
C7 C8 C9 111.4(3)
C17 C8 C9 109.6(3)
C16 C8 C9 106.7(3)
C13 C17 C8 110.9(3)
C13 C17 H17A 109.4
C8 C17 H17A 109.4
C13 C17 H17B 109.4
C8 C17 H17B 109.4
H17A C17 H17B 108.0
O1 C2 C3 121.6(4)
O1 C2 C7 117.4(3)
C3 C2 C7 121.0(4)
C10 C11 C15 109.1(3)
C10 C11 H11A 109.9
C15 C11 H11A 109.9
C10 C11 H11B 109.9
C15 C11 H11B 109.9
H11A C11 H11B 108.3
C13 C12 C10 109.3(3)
C13 C12 H12A 109.8
C10 C12 H12A 109.8
C13 C12 H12B 109.8
C10 C12 H12B 109.8
H12A C12 H12B 108.3
C10 C9 C8 110.1(3)
C10 C9 H9A 109.6
C8 C9 H9A 109.6
C10 C9 H9B 109.6
C8 C9 H9B 109.6
H9A C9 H9B 108.2
C6 C7 C2 116.7(3)
C6 C7 C8 120.5(3)
C2 C7 C8 122.8(3)
C13 C14 C15 109.1(3)
C13 C14 H14A 109.9
C15 C14 H14A 109.9
C13 C14 H14B 109.9
C15 C14 H14B 109.9
H14A C14 H14B 108.3
C15 C16 C8 111.5(3)
C15 C16 H16A 109.3
C8 C16 H16A 109.3
C15 C16 H16B 109.3
C8 C16 H16B 109.3
H16A C16 H16B 108.0
C5 C6 C7 121.4(4)
C5 C6 H6 119.3
C7 C6 H6 119.3
C5 C4 C3 118.5(4)
C5 C4 H4 120.7
C3 C4 H4 120.7
O1 C1 H1A 109.5
O1 C1 H1B 109.5
H1A C1 H1B 109.5
O1 C1 H1C 109.5
H1A C1 H1C 109.5
H1B C1 H1C 109.5
C4 C3 C2 120.9(4)
C4 C3 H3 119.6
C2 C3 H3 119.6
C11 C15 C16 109.9(3)
C11 C15 C14 109.2(4)
C16 C15 C14 109.4(3)
C11 C15 H15 109.5
C16 C15 H15 109.5
C14 C15 H15 109.5
C14 C13 C12 110.3(3)
C14 C13 C17 109.1(3)
C12 C13 C17 109.7(3)
C14 C13 H13 109.2
C12 C13 H13 109.2
C17 C13 H13 109.2
C11 C10 C12 109.9(4)
C11 C10 C9 109.7(4)
C12 C10 C9 109.7(3)
C11 C10 H10 109.1
C12 C10 H10 109.1
C9 C10 H10 109.1
C4 C5 C6 121.5(4)
C4 C5 Br1 119.5(3)
C6 C5 Br1 119.0(3)

loop_
_geom_bond_atom_site_label_1
_geom_bond_atom_site_label_2
_geom_bond_distance
Br1 C5 1.911(4)
O1 C2 1.369(5)
O1 C1 1.400(5)
C8 C7 1.533(5)
C8 C17 1.541(5)
C8 C16 1.544(5)
C8 C9 1.555(5)
C17 C13 1.531(5)
C17 H17A 0.9900
C17 H17B 0.9900
C2 C3 1.398(5)
C2 C7 1.405(5)
C11 C10 1.523(7)
C11 C15 1.524(6)
C11 H11A 0.9900
C11 H11B 0.9900
C12 C13 1.519(6)
C12 C10 1.528(6)
C12 H12A 0.9900
C12 H12B 0.9900
C9 C10 1.535(6)
C9 H9A 0.9900
C9 H9B 0.9900
C7 C6 1.399(5)
C14 C13 1.516(6)
C14 C15 1.536(6)
C14 H14A 0.9900
C14 H14B 0.9900
C16 C15 1.525(6)
C16 H16A 0.9900
C16 H16B 0.9900
C6 C5 1.383(5)
C6 H6 0.9500
C4 C5 1.373(6)
C4 C3 1.375(6)
C4 H4 0.9500
C1 H1A 0.9800
C1 H1B 0.9800
C1 H1C 0.9800
C3 H3 0.9500
C15 H15 1.0000
C13 H13 1.0000
C10 H10 1.0000

loop_
_geom_hbond_atom_site_label_D
_geom_hbond_atom_site_label_H
_geom_hbond_atom_site_label_A
_geom_hbond_site_symmetry_A
_geom_hbond_distance_DH
_geom_hbond_distance_HA
_geom_hbond_distance_DA
_geom_hbond_angle_DHA
_geom_hbond_publ_flag
C9 H9A O1 . 0.99 2.35 3.003(5) 123 yes
C17 H17B O1 . 0.99 2.35 3.004(4) 123 yes
C4 H4 Cg 3_456 0.95 2.66 3.568(5) 161 yes

loop_
_cod_related_entry_id
_cod_related_entry_database
_cod_related_entry_code
1 ChemSpider 2533957
